data_7014043
loop_
_publ_author_name
'Kinoshita, Eiji'
'Takahashi, Makoto'
'Takeda, Hironori'
'Shiro, Motoo'
'Koike, Tohru'

_publ_section_title
;
 Recognition of phosphate monoester dianion by an alkoxide-bridged
 dinuclear zinc(II) complex.
;
_journal_issue 8
_journal_name_full 'Dalton transactions (Cambridge, England : 2003)'
_journal_page_first 1189
_journal_page_last 1193
_journal_paper_doi 10.1039/b400269e
_journal_year 2004
_chemical_formula_moiety 'C33 H33 N7 O7 P Zn2, Cl O4, H2 O, 2(C2 H6 O)'
_chemical_formula_sum 'C37 H47 Cl N7 O14 P Zn2'
_chemical_formula_weight 1011.00
_space_group_IT_number 15
_symmetry_cell_setting monoclinic
_symmetry_Int_Tables_number 15
_symmetry_space_group_name_Hall '-C 2yc'
_symmetry_space_group_name_H-M 'C 1 2/c 1'
_cell_angle_alpha 90
_cell_angle_beta 102.282(3)
_cell_angle_gamma 90
_cell_formula_units_Z 8
_cell_length_a 25.240(2)
_cell_length_b 16.441(1)
_cell_length_c 21.033(2)
_cell_measurement_reflns_used 27223
_cell_measurement_temperature 93.2
_cell_measurement_theta_max 25.5
_cell_measurement_theta_min 3.0
_cell_volume 8528.3(12)
_computing_cell_refinement 'PROCESS-AUTO (Rigaku, 1998)'
_computing_data_collection 'PROCESS-AUTO (Rigaku, 1998)'
_computing_data_reduction 'teXsan (MSC & Rigaku, 1999)'
_computing_molecular_graphics 'ORTEP (Johnson, 1976)'
_computing_publication_material 'teXsan (MSC & Rigaku, 1999)'
_computing_structure_refinement 'teXsan (MSC & Rigaku, 1999)'
_computing_structure_solution 'SIR97 (Altomare, 1999)'
_diffrn_detector_area_resol_mean 10.00
_diffrn_measured_fraction_theta_full 0.9980
_diffrn_measured_fraction_theta_max 0.9980
_diffrn_measurement_device_type 'Rigaku RAXIS-RAPID Imaging Plate'
_diffrn_measurement_method \w
_diffrn_radiation_type 'Mo K\a'
_diffrn_radiation_wavelength 0.7107
_diffrn_reflns_av_R_equivalents 0.039
_diffrn_reflns_limit_h_max 30
_diffrn_reflns_limit_h_min -30
_diffrn_reflns_limit_k_max 19
_diffrn_reflns_limit_k_min -19
_diffrn_reflns_limit_l_max 22
_diffrn_reflns_limit_l_min -25
_diffrn_reflns_number 32195
_diffrn_reflns_theta_full 25.50
_diffrn_reflns_theta_max 25.50
_exptl_absorpt_coefficient_mu 1.300
_exptl_absorpt_correction_T_max 0.937
_exptl_absorpt_correction_T_min 0.697
_exptl_absorpt_correction_type multi-scan
_exptl_absorpt_process_details 'ABSCOR (Higashi, 1995)'
_exptl_crystal_colour colorless
_exptl_crystal_density_diffrn 1.575
_exptl_crystal_density_method 'not measured'
_exptl_crystal_description block
_exptl_crystal_F_000 4176.00
_exptl_crystal_size_max 0.200
_exptl_crystal_size_mid 0.100
_exptl_crystal_size_min 0.050
_refine_diff_density_max 1.12
_refine_diff_density_min -1.19
_refine_ls_extinction_method none
_refine_ls_goodness_of_fit_ref 1.480
_refine_ls_hydrogen_treatment noref
_refine_ls_number_parameters 526
_refine_ls_number_reflns 7931
_refine_ls_R_factor_gt 0.0653
_refine_ls_shift/su_max 0.0014
_refine_ls_structure_factor_coef Fsqd
_refine_ls_weighting_details 'w = 1/[\s^2^(Fo^2^) + (0.11500(Max(Fo^2^,0) + 2Fc^2^)/3)^2^]'
_refine_ls_weighting_scheme calc
_refine_ls_wR_factor_ref 0.2135
_reflns_number_gt 6627
_reflns_number_total 7932
_reflns_threshold_expression F^2^>2.0\s(F^2^)
_cod_data_source_file b400269e.txt
_cod_data_source_block compound
_cod_original_cell_volume 8528(1)
_cod_original_formula_sum 'C37 H47 Cl N7 O14 P Zn2 '
_cod_database_code 7014043

loop_
_symmetry_equiv_pos_as_xyz
x,y,z
-x,y,1/2-z
-x,-y,-z
x,-y,1/2+z
1/2+x,1/2+y,z
1/2-x,1/2+y,1/2-z
1/2-x,1/2-y,-z
1/2+x,1/2-y,1/2+z

loop_
_atom_site_label
_atom_site_type_symbol
_atom_site_fract_x
_atom_site_fract_y
_atom_site_fract_z
_atom_site_U_iso_or_equiv
_atom_site_adp_type
_atom_site_occupancy
_atom_site_calc_flag
_atom_site_refinement_flags
_atom_site_disorder_assembly
_atom_site_disorder_group
Zn1 Zn 0.15438(2) 0.35863(3) 0.23962(3) 0.0322(2) Uani 1.00 d . . .
Zn2 Zn 0.28670(2) 0.28629(3) 0.30895(3) 0.0314(2) Uani 1.00 d . . .
Cl1 Cl 0.46439(6) 0.20242(10) 0.40550(8) 0.0505 Uiso 0.72 d G P A
Cl1' Cl 0.4621(2) 0.1807(3) 0.3783(2) 0.0499 Uiso 0.28 d G P B
P1 P 0.19162(5) 0.17128(7) 0.22945(6) 0.0360(3) Uani 1.00 d . . .
O1 O 0.2292(1) 0.3686(2) 0.2891(2) 0.0343(8) Uani 1.00 d . . .
O2 O 0.1516(1) 0.2406(2) 0.2275(2) 0.0393(9) Uani 1.00 d . . .
O3 O 0.2489(1) 0.1926(2) 0.2612(2) 0.0391(9) Uani 1.00 d . . .
O4 O 0.1716(1) 0.0927(2) 0.2515(2) 0.0442(10) Uani 1.00 d . . .
O5 O 0.1931(1) 0.1519(2) 0.1526(2) 0.0396(9) Uani 1.00 d . . .
O6 O 0.1653(2) 0.3740(2) -0.0902(2) 0.063(1) Uani 1.00 d . . .
O7 O 0.2230(2) 0.4480(2) -0.0253(2) 0.053(1) Uani 1.00 d . . .
O8 O 0.41437(9) 0.1863(2) 0.3597(1) 0.0505 Uiso 0.72 d G P A
O8' O 0.4050(2) 0.1901(6) 0.3759(4) 0.0499 Uiso 0.28 d G P B
O9 O 0.4797(1) 0.2861(1) 0.3999(2) 0.0505 Uiso 0.72 d G P A
O9' O 0.4913(3) 0.2478(4) 0.4134(4) 0.0499 Uiso 0.28 d G P B
O10 O 0.4572(1) 0.1872(2) 0.47057(10) 0.0505 Uiso 0.72 d G P A
O10' O 0.4808(4) 0.1057(4) 0.4109(4) 0.0499 Uiso 0.28 d G P B
O11 O 0.5064(1) 0.1501(2) 0.3918(2) 0.0505 Uiso 0.72 d G P A
O11' O 0.4714(4) 0.1790(5) 0.3131(2) 0.0499 Uiso 0.28 d G P B
O12 O 0.0636(3) 0.0936(5) 0.2569(6) 0.173(4) Uani 1.00 d . . .
O13 O -0.0149(8) 0.1380(5) 0.1440(10) 0.322(10) Uani 1.00 d . . .
O14 O 0.2033(2) 0.0040(3) 0.3574(2) 0.076(2) Uani 1.00 d . . .
N1 N 0.1580(1) 0.4930(2) 0.2497(2) 0.035(1) Uani 1.00 d . . .
N2 N 0.0943(1) 0.3785(2) 0.2908(2) 0.035(1) Uani 1.00 d . . .
N3 N 0.1263(1) 0.3970(2) 0.1454(2) 0.038(1) Uani 1.00 d . . .
N4 N 0.3333(1) 0.3891(2) 0.3655(2) 0.0305(9) Uani 1.00 d . . .
N5 N 0.2989(2) 0.2417(2) 0.4023(2) 0.037(1) Uani 1.00 d . . .
N6 N 0.3485(1) 0.3004(2) 0.2597(2) 0.0328(10) Uani 1.00 d . . .
N7 N 0.1963(2) 0.3854(3) -0.0379(2) 0.046(1) Uani 1.00 d . . .
C1 C 0.2026(2) 0.5067(3) 0.3061(2) 0.035(1) Uani 1.00 d . . .
C2 C 0.2492(2) 0.4488(2) 0.3041(2) 0.032(1) Uani 1.00 d . . .
C3 C 0.2891(2) 0.4475(2) 0.3686(2) 0.031(1) Uani 1.00 d . . .
C4 C 0.3599(2) 0.3567(3) 0.4284(2) 0.039(1) Uani 1.00 d . . .
C5 C 0.3317(2) 0.2835(3) 0.4487(2) 0.037(1) Uani 1.00 d . . .
C6 C 0.2753(2) 0.1722(3) 0.4175(3) 0.043(1) Uani 1.00 d . . .
C7 C 0.2844(2) 0.1443(3) 0.4809(3) 0.051(2) Uani 1.00 d . . .
C8 C 0.3176(3) 0.1871(4) 0.5286(3) 0.054(2) Uani 1.00 d . . .
C9 C 0.3423(2) 0.2576(3) 0.5140(3) 0.048(1) Uani 1.00 d . . .
C10 C 0.1057(2) 0.5204(3) 0.2612(2) 0.038(1) Uani 1.00 d . . .
C11 C 0.0816(2) 0.4567(3) 0.2991(2) 0.034(1) Uani 1.00 d . . .
C12 C 0.0710(2) 0.3206(3) 0.3208(3) 0.042(1) Uani 1.00 d . . .
C13 C 0.0348(2) 0.3377(3) 0.3599(3) 0.049(2) Uani 1.00 d . . .
C14 C 0.0219(2) 0.4184(3) 0.3675(3) 0.050(2) Uani 1.00 d . . .
C15 C 0.0456(2) 0.4788(3) 0.3377(3) 0.043(1) Uani 1.00 d . . .
C16 C 0.3714(2) 0.4227(3) 0.3274(2) 0.033(1) Uani 1.00 d . . .
C17 C 0.3829(2) 0.3618(2) 0.2776(2) 0.033(1) Uani 1.00 d . . .
C18 C 0.3577(2) 0.2476(3) 0.2153(2) 0.035(1) Uani 1.00 d . . .
C19 C 0.4012(2) 0.2543(3) 0.1855(3) 0.044(1) Uani 1.00 d . . .
C20 C 0.4369(2) 0.3196(3) 0.2035(3) 0.054(2) Uani 1.00 d . . .
C21 C 0.4274(2) 0.3734(3) 0.2493(3) 0.044(1) Uani 1.00 d . . .
C22 C 0.1677(2) 0.5244(3) 0.1873(3) 0.041(1) Uani 1.00 d . . .
C23 C 0.1347(2) 0.4747(3) 0.1327(2) 0.040(1) Uani 1.00 d . . .
C24 C 0.0988(2) 0.3485(3) 0.0986(3) 0.048(1) Uani 1.00 d . . .
C25 C 0.0787(2) 0.3758(4) 0.0363(3) 0.056(2) Uani 1.00 d . . .
C26 C 0.0874(2) 0.4569(5) 0.0230(3) 0.061(2) Uani 1.00 d . . .
C27 C 0.1151(2) 0.5077(4) 0.0705(3) 0.053(2) Uani 1.00 d . . .
C28 C 0.1982(2) 0.2097(3) 0.1077(3) 0.038(1) Uani 1.00 d . . .
C29 C 0.1742(2) 0.1921(3) 0.0437(3) 0.043(1) Uani 1.00 d . . .
C30 C 0.1744(2) 0.2488(3) -0.0044(3) 0.044(1) Uani 1.00 d . . .
C31 C 0.2000(2) 0.3232(3) 0.0127(2) 0.040(1) Uani 1.00 d . . .
C32 C 0.2263(2) 0.3409(3) 0.0749(2) 0.038(1) Uani 1.00 d . . .
C33 C 0.2251(2) 0.2839(3) 0.1231(2) 0.039(1) Uani 1.00 d . . .
C34 C -0.0073(5) 0.0839(10) 0.085(1) 0.262(10) Uani 1.00 d . . .
C35 C 0.0397(6) 0.1126(9) 0.0638(9) 0.175(7) Uani 1.00 d . . .
C36 C 0.1497(6) 0.0240(9) 0.3818(7) 0.082(3) Uiso 0.60 d P E C
C36' C 0.1604(7) -0.038(1) 0.3728(8) 0.067(4) Uiso 0.40 d P E D
C37 C 0.1432(6) -0.0334(9) 0.4267(7) 0.082(3) Uiso 0.60 d P E C
C37' C 0.160(1) 0.016(2) 0.433(2) 0.120(8) Uiso 0.40 d P E D
H1a H 0.2150 0.5612 0.3054 0.0423 Uiso 1.00 calc . . .
H1b H 0.1900 0.4977 0.3450 0.0423 Uiso 1.00 calc . . .
H2 H 0.2673 0.4664 0.2713 0.0385 Uiso 1.00 calc . . .
H3a H 0.2711 0.4314 0.4018 0.0370 Uiso 1.00 calc . . .
H3b H 0.3040 0.5003 0.3779 0.0370 Uiso 1.00 calc . . .
H4a H 0.3959 0.3417 0.4264 0.0472 Uiso 1.00 calc . . .
H4b H 0.3610 0.3981 0.4601 0.0472 Uiso 1.00 calc . . .
H6 H 0.2522 0.1422 0.3841 0.0511 Uiso 1.00 calc . . .
H7 H 0.2676 0.0957 0.4910 0.0612 Uiso 1.00 calc . . .
H8 H 0.3239 0.1684 0.5723 0.0652 Uiso 1.00 calc . . .
H9 H 0.3658 0.2877 0.5470 0.0577 Uiso 1.00 calc . . .
H10a H 0.1107 0.5696 0.2853 0.0455 Uiso 1.00 calc . . .
H10b H 0.0816 0.5295 0.2205 0.0455 Uiso 1.00 calc . . .
H12 H 0.0799 0.2654 0.3149 0.0503 Uiso 1.00 calc . . .
H13 H 0.0193 0.2955 0.3809 0.0594 Uiso 1.00 calc . . .
H14 H -0.0034 0.4322 0.3934 0.0606 Uiso 1.00 calc . . .
H15 H 0.0375 0.5344 0.3433 0.0514 Uiso 1.00 calc . . .
H16a H 0.3560 0.4703 0.3053 0.0402 Uiso 1.00 calc . . .
H16b H 0.4045 0.4363 0.3563 0.0402 Uiso 1.00 calc . . .
H18 H 0.3333 0.2034 0.2037 0.0416 Uiso 1.00 calc . . .
H19 H 0.4067 0.2160 0.1537 0.0524 Uiso 1.00 calc . . .
H20 H 0.4674 0.3263 0.1841 0.0643 Uiso 1.00 calc . . .
H21 H 0.4510 0.4183 0.2618 0.0534 Uiso 1.00 calc . . .
H22a H 0.1569 0.5798 0.1822 0.0496 Uiso 1.00 calc . . .
H22b H 0.2051 0.5199 0.1867 0.0496 Uiso 1.00 calc . . .
H24 H 0.0929 0.2934 0.1089 0.0570 Uiso 1.00 calc . . .
H25 H 0.0596 0.3406 0.0035 0.0670 Uiso 1.00 calc . . .
H26 H 0.0741 0.4775 -0.0196 0.0728 Uiso 1.00 calc . . .
H27 H 0.1208 0.5633 0.0617 0.0640 Uiso 1.00 calc . . .
H29 H 0.1575 0.1407 0.0329 0.0512 Uiso 1.00 calc . . .
H30 H 0.1575 0.2374 -0.0484 0.0533 Uiso 1.00 calc . . .
H32 H 0.2450 0.3910 0.0849 0.0458 Uiso 1.00 calc . . .
H33 H 0.2426 0.2953 0.1668 0.0467 Uiso 1.00 calc . . .

loop_
_atom_site_aniso_label
_atom_site_aniso_U_11
_atom_site_aniso_U_22
_atom_site_aniso_U_33
_atom_site_aniso_U_12
_atom_site_aniso_U_13
_atom_site_aniso_U_23
Zn1 0.0300(3) 0.0211(3) 0.0501(4) 0.0002(2) 0.0192(2) -0.0022(2)
Zn2 0.0336(3) 0.0182(3) 0.0476(3) 0.0010(2) 0.0205(2) 0.0006(2)
P1 0.0357(6) 0.0200(5) 0.0573(8) -0.0011(5) 0.0209(6) -0.0037(5)
O1 0.037(2) 0.017(1) 0.054(2) 0.000(1) 0.019(1) -0.002(1)
O2 0.034(2) 0.024(2) 0.064(2) 0.003(1) 0.021(2) -0.005(1)
O3 0.037(2) 0.022(1) 0.062(2) 0.001(1) 0.021(2) 0.000(1)
O4 0.051(2) 0.025(2) 0.064(2) -0.002(1) 0.029(2) -0.001(1)
O5 0.048(2) 0.022(1) 0.054(2) 0.003(1) 0.022(2) -0.002(1)
O6 0.087(3) 0.055(2) 0.051(2) -0.023(2) 0.023(2) 0.001(2)
O7 0.070(2) 0.033(2) 0.062(2) -0.013(2) 0.027(2) -0.006(2)
O12 0.099(5) 0.114(6) 0.34(1) -0.008(4) 0.118(7) 0.031(7)
O13 0.48(3) 0.059(5) 0.52(3) -0.022(9) 0.32(2) -0.029(9)
O14 0.084(3) 0.063(3) 0.094(3) 0.001(2) 0.046(3) 0.012(2)
N1 0.033(2) 0.024(2) 0.052(2) 0.001(1) 0.020(2) 0.005(2)
N2 0.027(2) 0.030(2) 0.050(2) -0.001(2) 0.017(2) 0.000(2)
N3 0.029(2) 0.039(2) 0.051(2) 0.004(2) 0.018(2) -0.004(2)
N4 0.033(2) 0.019(2) 0.043(2) 0.000(1) 0.016(2) 0.002(1)
N5 0.045(2) 0.021(2) 0.053(2) 0.007(2) 0.028(2) 0.004(2)
N6 0.029(2) 0.025(2) 0.048(2) 0.005(1) 0.017(2) 0.004(1)
N7 0.054(3) 0.039(2) 0.052(3) -0.007(2) 0.028(2) -0.008(2)
C1 0.036(2) 0.022(2) 0.051(3) -0.003(2) 0.016(2) -0.002(2)
C2 0.033(2) 0.020(2) 0.048(3) -0.003(2) 0.019(2) 0.000(2)
C3 0.033(2) 0.018(2) 0.047(2) 0.000(2) 0.020(2) 0.000(2)
C4 0.037(2) 0.031(2) 0.053(3) 0.006(2) 0.016(2) 0.005(2)
C5 0.045(3) 0.027(2) 0.046(3) 0.010(2) 0.021(2) 0.006(2)
C6 0.048(3) 0.026(2) 0.064(3) 0.004(2) 0.034(2) 0.003(2)
C7 0.065(3) 0.027(2) 0.075(4) 0.009(2) 0.044(3) 0.014(2)
C8 0.073(4) 0.044(3) 0.056(3) 0.018(3) 0.036(3) 0.014(2)
C9 0.062(3) 0.036(3) 0.050(3) 0.013(2) 0.022(3) 0.007(2)
C10 0.032(2) 0.030(2) 0.055(3) 0.004(2) 0.017(2) -0.001(2)
C11 0.025(2) 0.032(2) 0.048(3) 0.001(2) 0.011(2) -0.003(2)
C12 0.038(2) 0.029(2) 0.065(3) -0.006(2) 0.025(2) 0.000(2)
C13 0.038(3) 0.050(3) 0.067(4) -0.009(2) 0.026(2) 0.005(3)
C14 0.036(3) 0.057(3) 0.065(3) -0.006(2) 0.024(2) -0.013(3)
C15 0.032(2) 0.042(3) 0.059(3) 0.003(2) 0.020(2) -0.010(2)
C16 0.031(2) 0.024(2) 0.049(3) 0.000(2) 0.017(2) 0.002(2)
C17 0.031(2) 0.023(2) 0.048(3) 0.005(2) 0.016(2) 0.005(2)
C18 0.034(2) 0.025(2) 0.047(3) 0.002(2) 0.015(2) 0.002(2)
C19 0.046(3) 0.034(3) 0.055(3) 0.002(2) 0.021(2) -0.006(2)
C20 0.044(3) 0.051(3) 0.077(4) -0.006(2) 0.036(3) -0.010(3)
C21 0.039(3) 0.037(3) 0.063(3) -0.006(2) 0.023(2) -0.006(2)
C22 0.036(2) 0.035(2) 0.056(3) 0.000(2) 0.017(2) 0.010(2)
C23 0.031(2) 0.049(3) 0.045(3) 0.005(2) 0.018(2) 0.006(2)
C24 0.031(2) 0.062(3) 0.054(3) 0.007(2) 0.019(2) -0.015(2)
C25 0.043(3) 0.070(4) 0.057(3) 0.016(3) 0.016(2) -0.005(3)
C26 0.041(3) 0.099(5) 0.045(3) 0.015(3) 0.013(2) 0.001(3)
C27 0.043(3) 0.065(4) 0.058(3) 0.006(3) 0.024(3) 0.016(3)
C28 0.034(2) 0.024(2) 0.064(3) 0.001(2) 0.025(2) -0.007(2)
C29 0.045(3) 0.031(2) 0.058(3) -0.005(2) 0.026(2) -0.007(2)
C30 0.054(3) 0.032(2) 0.054(3) -0.006(2) 0.027(2) -0.013(2)
C31 0.043(3) 0.033(2) 0.053(3) 0.001(2) 0.029(2) -0.003(2)
C32 0.040(2) 0.024(2) 0.060(3) -0.003(2) 0.030(2) -0.009(2)
C33 0.044(3) 0.029(2) 0.049(3) 0.002(2) 0.022(2) -0.002(2)
C34 0.076(8) 0.13(1) 0.58(4) -0.005(7) 0.07(1) -0.10(2)
C35 0.14(1) 0.13(1) 0.27(2) -0.053(9) 0.07(1) 0.00(1)

loop_
_atom_type_symbol
_atom_type_description
_atom_type_scat_dispersion_real
_atom_type_scat_dispersion_imag
_atom_type_scat_source
C C 0.003 0.002
;International Tables for Crystallography
(1992, Vol. C, Tables 4.2.6.8 and 6.1.1.1)
;
H H 0.000 0.000
;International Tables for Crystallography
(1992, Vol. C, Table 6.1.1.2)
;
Cl Cl 0.148 0.159
;International Tables for Crystallography
(1992, Vol. C, Tables 4.2.6.8 and 6.1.1.1)
;
N N 0.006 0.003
;International Tables for Crystallography
(1992, Vol. C, Tables 4.2.6.8 and 6.1.1.1)
;
O O 0.011 0.006
;International Tables for Crystallography
(1992, Vol. C, Tables 4.2.6.8 and 6.1.1.1)
;
P P 0.102 0.094
;International Tables for Crystallography
(1992, Vol. C, Tables 4.2.6.8 and 6.1.1.1)
;
Zn Zn 0.284 1.430
;International Tables for Crystallography
(1992, Vol. C, Tables 4.2.6.8 and 6.1.1.1)
;

loop_
_geom_angle_atom_site_label_1
_geom_angle_atom_site_label_2
_geom_angle_atom_site_label_3
_geom_angle
_geom_angle_site_symmetry_1
_geom_angle_site_symmetry_2
_geom_angle_site_symmetry_3
_geom_angle_publ_flag
O1 Zn1 O2 99.0(1) . . . yes
O1 Zn1 N1 81.4(1) . . . yes
O1 Zn1 N2 116.2(1) . . . yes
O1 Zn1 N3 125.5(1) . . . yes
O2 Zn1 N1 177.9(2) . . . yes
O2 Zn1 N2 102.4(1) . . . yes
O2 Zn1 N3 100.6(1) . . . yes
N1 Zn1 N2 79.2(1) . . . yes
N1 Zn1 N3 77.6(1) . . . yes
N2 Zn1 N3 108.3(2) . . . yes
O1 Zn2 O3 100.1(1) . . . yes
O1 Zn2 N4 82.8(1) . . . yes
O1 Zn2 N5 113.8(2) . . . yes
O1 Zn2 N6 114.8(1) . . . yes
O3 Zn2 N4 177.2(1) . . . yes
O3 Zn2 N5 99.5(1) . . . yes
O3 Zn2 N6 99.7(1) . . . yes
N4 Zn2 N5 78.9(1) . . . yes
N4 Zn2 N6 79.3(1) . . . yes
N5 Zn2 N6 122.9(1) . . . yes
O8 Cl1 O9 109.5(2) . . . yes
O8 Cl1 O10 109.5(2) . . . yes
O8 Cl1 O11 109.5(2) . . . yes
O9 Cl1 O10 109.4(2) . . . yes
O9 Cl1 O11 109.4(2) . . . yes
O10 Cl1 O11 109.4(2) . . . yes
O8' Cl1' O9' 109.5(6) . . . yes
O8' Cl1' O10' 109.5(6) . . . yes
O8' Cl1' O11' 109.5(5) . . . yes
O9' Cl1' O10' 109.4(5) . . . yes
O9' Cl1' O11' 109.4(6) . . . yes
O10' Cl1' O11' 109.4(6) . . . yes
O2 P1 O3 114.2(2) . . . yes
O2 P1 O4 113.0(2) . . . yes
O2 P1 O5 105.7(2) . . . yes
O3 P1 O4 114.9(2) . . . yes
O3 P1 O5 105.1(2) . . . yes
O4 P1 O5 102.4(2) . . . yes
Zn1 O1 Zn2 129.8(1) . . . yes
Zn1 O1 C2 116.8(2) . . . yes
Zn2 O1 C2 112.4(2) . . . yes
Zn1 O2 P1 137.4(2) . . . yes
Zn2 O3 P1 136.6(2) . . . yes
P1 O5 C28 124.5(3) . . . yes
Zn1 N1 C1 103.8(2) . . . yes
Zn1 N1 C10 107.6(3) . . . yes
Zn1 N1 C22 105.9(3) . . . yes
C1 N1 C10 112.6(4) . . . yes
C1 N1 C22 114.8(4) . . . yes
C10 N1 C22 111.4(3) . . . yes
Zn1 N2 C11 116.1(3) . . . yes
Zn1 N2 C12 125.1(3) . . . yes
C11 N2 C12 118.4(4) . . . yes
Zn1 N3 C23 116.8(3) . . . yes
Zn1 N3 C24 122.8(4) . . . yes
C23 N3 C24 120.3(4) . . . yes
Zn2 N4 C3 101.4(2) . . . yes
Zn2 N4 C4 107.2(3) . . . yes
Zn2 N4 C16 108.7(3) . . . yes
C3 N4 C4 113.8(4) . . . yes
C3 N4 C16 111.2(3) . . . yes
C4 N4 C16 113.6(3) . . . yes
Zn2 N5 C5 117.4(3) . . . yes
Zn2 N5 C6 122.8(3) . . . yes
C5 N5 C6 119.8(4) . . . yes
Zn2 N6 C17 117.5(3) . . . yes
Zn2 N6 C18 122.9(3) . . . yes
C17 N6 C18 119.5(4) . . . yes
O6 N7 O7 122.6(4) . . . yes
O6 N7 C31 118.6(4) . . . yes
O7 N7 C31 118.7(4) . . . yes
N1 C1 C2 110.2(4) . . . yes
N1 C1 H1a 109.3 . . . no
N1 C1 H1b 109.3 . . . no
C2 C1 H1a 109.3 . . . no
C2 C1 H1b 109.3 . . . no
H1a C1 H1b 109.5 . . . no
O1 C2 C1 110.3(3) . . . yes
O1 C2 C3 108.9(3) . . . yes
O1 C2 H2 108.9 . . . no
C1 C2 C3 110.9(4) . . . yes
C1 C2 H2 108.9 . . . no
C3 C2 H2 108.9 . . . no
N4 C3 C2 109.5(4) . . . yes
N4 C3 H3a 109.5 . . . no
N4 C3 H3b 109.5 . . . no
C2 C3 H3a 109.5 . . . no
C2 C3 H3b 109.5 . . . no
H3a C3 H3b 109.5 . . . no
N4 C4 C5 113.3(4) . . . yes
N4 C4 H4a 108.5 . . . no
N4 C4 H4b 108.5 . . . no
C5 C4 H4a 108.5 . . . no
C5 C4 H4b 108.5 . . . no
H4a C4 H4b 109.5 . . . no
N5 C5 C4 117.6(4) . . . yes
N5 C5 C9 121.3(4) . . . yes
C4 C5 C9 120.9(4) . . . yes
N5 C6 C7 121.0(4) . . . yes
N5 C6 H6 119.5 . . . no
C7 C6 H6 119.5 . . . no
C6 C7 C8 119.4(5) . . . yes
C6 C7 H7 120.3 . . . no
C8 C7 H7 120.3 . . . no
C7 C8 C9 120.4(5) . . . yes
C7 C8 H8 119.8 . . . no
C9 C8 H8 119.8 . . . no
C5 C9 C8 118.0(5) . . . yes
C5 C9 H9 121.0 . . . no
C8 C9 H9 121.0 . . . no
N1 C10 C11 110.6(4) . . . yes
N1 C10 H10a 109.2 . . . no
N1 C10 H10b 109.2 . . . no
C11 C10 H10a 109.2 . . . no
C11 C10 H10b 109.2 . . . no
H10a C10 H10b 109.5 . . . no
N2 C11 C10 117.1(4) . . . yes
N2 C11 C15 121.9(4) . . . yes
C10 C11 C15 120.8(4) . . . yes
N2 C12 C13 123.1(5) . . . yes
N2 C12 H12 118.5 . . . no
C13 C12 H12 118.5 . . . no
C12 C13 C14 117.7(5) . . . yes
C12 C13 H13 121.1 . . . no
C14 C13 H13 121.1 . . . no
C13 C14 C15 120.1(6) . . . yes
C13 C14 H14 119.9 . . . no
C15 C14 H14 119.9 . . . no
C11 C15 C14 118.7(5) . . . yes
C11 C15 H15 120.6 . . . no
C14 C15 H15 120.6 . . . no
N4 C16 C17 111.5(3) . . . yes
N4 C16 H16a 109.0 . . . no
N4 C16 H16b 109.0 . . . no
C17 C16 H16a 109.0 . . . no
C17 C16 H16b 109.0 . . . no
H16a C16 H16b 109.5 . . . no
N6 C17 C16 119.1(4) . . . yes
N6 C17 C21 121.3(4) . . . yes
C16 C17 C21 119.5(4) . . . yes
N6 C18 C19 122.8(4) . . . yes
N6 C18 H18 118.6 . . . no
C19 C18 H18 118.6 . . . no
C18 C19 C20 117.9(5) . . . yes
C18 C19 H19 121.1 . . . no
C20 C19 H19 121.1 . . . no
C19 C20 C21 119.1(6) . . . yes
C19 C20 H20 120.4 . . . no
C21 C20 H20 120.4 . . . no
C17 C21 C20 119.4(5) . . . yes
C17 C21 H21 120.3 . . . no
C20 C21 H21 120.3 . . . no
N1 C22 C23 108.6(4) . . . yes
N1 C22 H22a 109.7 . . . no
N1 C22 H22b 109.7 . . . no
C23 C22 H22a 109.7 . . . no
C23 C22 H22b 109.7 . . . no
H22a C22 H22b 109.5 . . . no
N3 C23 C22 117.0(4) . . . yes
N3 C23 C27 121.2(4) . . . yes
C22 C23 C27 121.8(5) . . . yes
N3 C24 C25 122.2(5) . . . yes
N3 C24 H24 118.9 . . . no
C25 C24 H24 118.9 . . . no
C24 C25 C26 117.6(5) . . . yes
C24 C25 H25 121.2 . . . no
C26 C25 H25 121.2 . . . no
C25 C26 C27 121.0(5) . . . yes
C25 C26 H26 119.5 . . . no
C27 C26 H26 119.5 . . . no
C23 C27 C26 117.8(6) . . . yes
C23 C27 H27 121.1 . . . no
C26 C27 H27 121.1 . . . no
O5 C28 C29 116.1(4) . . . yes
O5 C28 C33 124.0(4) . . . yes
C29 C28 C33 119.8(5) . . . yes
C28 C29 C30 120.2(4) . . . yes
C28 C29 H29 119.9 . . . no
C30 C29 H29 119.9 . . . no
C29 C30 C31 118.6(4) . . . yes
C29 C30 H30 120.7 . . . no
C31 C30 H30 120.7 . . . no
N7 C31 C30 118.0(4) . . . yes
N7 C31 C32 119.4(4) . . . yes
C30 C31 C32 122.5(5) . . . yes
C31 C32 C33 118.4(4) . . . yes
C31 C32 H32 120.8 . . . no
C33 C32 H32 120.8 . . . no
C28 C33 C32 120.3(4) . . . yes
C28 C33 H33 119.8 . . . no
C32 C33 H33 119.8 . . . no
O13 C34 C35 107(1) . . . yes
O14 C36 C37 108(1) . . . yes
O14 C36' C37' 93(1) . . . yes

loop_
_geom_bond_atom_site_label_1
_geom_bond_atom_site_label_2
_geom_bond_distance
_geom_bond_site_symmetry_1
_geom_bond_site_symmetry_2
_geom_bond_publ_flag
Zn1 O1 1.960(3) . . yes
Zn1 O2 1.957(3) . . yes
Zn1 N1 2.220(4) . . yes
Zn1 N2 2.066(4) . . yes
Zn1 N3 2.058(4) . . yes
Zn2 O1 1.963(3) . . yes
Zn2 O3 1.970(3) . . yes
Zn2 N4 2.249(3) . . yes
Zn2 N5 2.056(4) . . yes
Zn2 N6 2.060(4) . . yes
Cl1 O8 1.440(3) . . yes
Cl1 O9 1.440(3) . . yes
Cl1 O10 1.440(3) . . yes
Cl1 O11 1.440(4) . . yes
Cl1' O8' 1.440(6) . . yes
Cl1' O9' 1.440(8) . . yes
Cl1' O10' 1.440(8) . . yes
Cl1' O11' 1.440(7) . . yes
P1 O2 1.517(3) . . yes
P1 O3 1.500(3) . . yes
P1 O4 1.496(4) . . yes
P1 O5 1.655(4) . . yes
O1 C2 1.423(5) . . yes
O5 C28 1.365(6) . . yes
O6 N7 1.221(6) . . yes
O7 N7 1.228(6) . . yes
O13 C34 1.58(3) . . yes
O14 C36 1.58(2) . . yes
O14 C36' 1.38(2) . . yes
N1 C1 1.469(5) . . yes
N1 C10 1.461(6) . . yes
N1 C22 1.479(7) . . yes
N2 C11 1.346(6) . . yes
N2 C12 1.343(7) . . yes
N3 C23 1.330(7) . . yes
N3 C24 1.340(7) . . yes
N4 C3 1.483(6) . . yes
N4 C4 1.452(6) . . yes
N4 C16 1.484(6) . . yes
N5 C5 1.328(6) . . yes
N5 C6 1.358(6) . . yes
N6 C17 1.331(5) . . yes
N6 C18 1.332(6) . . yes
N7 C31 1.463(7) . . yes
C1 C2 1.520(6) . . yes
C1 H1a 0.950 . . no
C1 H1b 0.950 . . no
C2 C3 1.508(6) . . yes
C2 H2 0.950 . . no
C3 H3a 0.950 . . no
C3 H3b 0.950 . . no
C4 C5 1.507(7) . . yes
C4 H4a 0.950 . . no
C4 H4b 0.950 . . no
C5 C9 1.409(7) . . yes
C6 C7 1.382(8) . . yes
C6 H6 0.950 . . no
C7 C8 1.359(8) . . yes
C7 H7 0.950 . . no
C8 C9 1.382(8) . . yes
C8 H8 0.950 . . no
C9 H9 0.950 . . no
C10 C11 1.521(7) . . yes
C10 H10a 0.950 . . no
C10 H10b 0.950 . . no
C11 C15 1.386(8) . . yes
C12 C13 1.383(8) . . yes
C12 H12 0.950 . . no
C13 C14 1.384(8) . . yes
C13 H13 0.950 . . no
C14 C15 1.379(8) . . yes
C14 H14 0.950 . . no
C15 H15 0.950 . . no
C16 C17 1.520(7) . . yes
C16 H16a 0.950 . . no
C16 H16b 0.950 . . no
C17 C21 1.393(8) . . yes
C18 C19 1.379(8) . . yes
C18 H18 0.950 . . no
C19 C20 1.401(7) . . yes
C19 H19 0.950 . . no
C20 C21 1.367(8) . . yes
C20 H20 0.950 . . no
C21 H21 0.950 . . no
C22 C23 1.507(7) . . yes
C22 H22a 0.950 . . no
C22 H22b 0.950 . . no
C23 C27 1.406(7) . . yes
C24 C25 1.377(8) . . yes
C24 H24 0.950 . . no
C25 C26 1.389(10) . . yes
C25 H25 0.950 . . no
C26 C27 1.375(8) . . yes
C26 H26 0.950 . . no
C27 H27 0.950 . . no
C28 C29 1.385(7) . . yes
C28 C33 1.401(6) . . yes
C29 C30 1.377(7) . . yes
C29 H29 0.950 . . no
C30 C31 1.396(7) . . yes
C30 H30 0.950 . . no
C31 C32 1.367(7) . . yes
C32 C33 1.385(7) . . yes
C32 H32 0.950 . . no
C33 H33 0.950 . . no
C34 C35 1.43(3) . . yes
C36 C37 1.37(2) . . yes
C36' C37' 1.54(4) . . yes

loop_
_geom_contact_atom_site_label_1
_geom_contact_atom_site_label_2
_geom_contact_distance
_geom_contact_site_symmetry_1
_geom_contact_site_symmetry_2
_geom_contact_publ_flag
ZN2 O8' 3.408(6) . . ?
ZN2 O8 3.573(3) . . ?
O2 O12 3.425(9) . . ?
O3 C22 3.505(6) . 6_545 ?
O4 O14 2.640(6) . . ?
O4 O12 2.752(9) . . ?
O4 C36 3.12(2) . . ?
O4 C16 3.313(5) . 6_545 ?
O4 C36' 3.39(2) . . ?
O4 C2 3.457(6) . 6_545 ?
O5 C3 3.432(5) . 6_545 ?
O5 C1 3.523(5) . 6_545 ?
O6 C19 3.139(6) . 7_555 ?
O6 C1 3.218(7) . 4_564 ?
O6 C18 3.257(6) . 7_555 ?
O7 C37' 3.37(3) . 6_555 ?
O7 C7 3.376(6) . 6_555 ?
O7 C3 3.508(6) . 4_564 ?
O7 C1 3.551(6) . 4_564 ?
O7 C29 3.553(7) . 7_555 ?
O7 C37 3.58(1) . 6_555 ?
O8 N6 3.037(4) . . ?
O8 C18 3.231(5) . . ?
O8 N5 3.351(5) . . ?
O8 C17 3.370(5) . . ?
O8 C22 3.388(6) . 6_545 ?
O8 C27 3.433(7) . 6_545 ?
O8 C5 3.474(6) . . ?
O8 C4 3.559(6) . . ?
O8' N5 2.971(7) . . ?
O8' C5 3.053(10) . . ?
O8' N6 3.133(9) . . ?
O8' C4 3.25(1) . . ?
O8' C27 3.28(1) . 6_545 ?
O8' C22 3.394(10) . 6_545 ?
O8' C18 3.467(10) . . ?
O8' C17 3.47(1) . . ?
O8' C6 3.575(8) . . ?
O9 C20 3.378(8) . 2_655 ?
O9 C17 3.386(5) . . ?
O9 C4 3.408(6) . . ?
O9 C21 3.473(6) . . ?
O9' C20 3.55(1) . 2_655 ?
O10 C25 3.253(6) . 8_555 ?
O10 C9 3.422(7) . . ?
O10 C27 3.481(7) . 6_545 ?
O10 C5 3.484(6) . . ?
O10 C13 3.551(6) . 7_556 ?
O10' C27 3.00(1) . 6_545 ?
O10' C25 3.221(9) . 8_555 ?
O10' C15 3.24(1) . 5_545 ?
O10' C26 3.340(9) . 8_555 ?
O10' C14 3.433(9) . 5_545 ?
O10' C26 3.45(1) . 6_545 ?
O10' C23 3.585(9) . 6_545 ?
O11 C25 3.223(6) . 8_555 ?
O11 C15 3.271(6) . 5_545 ?
O11 C26 3.534(7) . 8_555 ?
O11 C19 3.556(7) . 2_655 ?
O11' C19 3.141(8) . . ?
O11' C20 3.251(9) . . ?
O11' O11' 3.28(1) . 2_655 ?
O11' C20 3.34(1) . 2_655 ?
O11' C18 3.352(9) . . ?
O11' C10 3.426(9) . 6_545 ?
O11' C19 3.44(1) . 2_655 ?
O11' C21 3.552(10) . . ?
O12 O13 2.73(2) . 2_555 ?
O12 O13 2.85(2) . . ?
O12 O12 3.16(2) . 2_555 ?
O12 C36 3.24(2) . . ?
O13 C13 3.32(1) . 2_555 ?
O13 C12 3.47(1) . 2_555 ?
O14 C32 3.361(6) . 6_545 ?
O14 C6 3.403(7) . . ?
O14 C22 3.593(8) . 6_545 ?
N7 C29 3.534(7) . 7_555 ?
C14 C24 3.467(8) . 2_555 ?
C17 C36' 3.53(2) . 6_555 ?
C20 C20 3.36(1) . 2_655 ?
C20 C21 3.471(7) . 2_655 ?
C20 C36' 3.53(2) . 6_555 ?
C21 C36' 3.35(2) . 6_555 ?
C29 C37 3.56(2) . 4_554 ?
C30 C31 3.421(7) . 7_555 ?
C30 C32 3.497(8) . 7_555 ?
C32 C36' 3.47(2) . 6_555 ?
